data_7717096
loop_
_publ_author_name
'Mukhopadhyay, Joy'
'Sahoo, Subash C.'
'Bharatam, Prasad V.'

_publ_section_title
;
 (Imidazol-2-ylidene) &#x2192; S coordination interactions and its
 modulation upon <i>S</i>-oxidation.
;
_journal_issue 41
_journal_name_full 'Dalton transactions (Cambridge, England : 2003)'
_journal_page_first 17050
_journal_page_last 17058
_journal_paper_doi 10.1039/d4dt02286f
_journal_volume 53
_journal_year 2024
_chemical_formula_moiety 'C F3 O3 S, C12 H13 Cl F N2 S'
_chemical_formula_sum 'C13 H13 Cl F4 N2 O3 S2'
_chemical_formula_weight 420.82
_space_group_crystal_system triclinic
_space_group_IT_number 2
_space_group_name_Hall '-P 1'
_space_group_name_H-M_alt 'P -1'
_atom_sites_solution_hydrogens geom
_atom_sites_solution_primary dual
_audit_creation_date 2024-03-06
_audit_creation_method
;
Olex2 1.5-ac5-024
(compiled 2022.04.12 svn.rca3783a0 for Rigaku Oxford Diffraction, GUI svn.r6498)
;
_audit_update_record
;
2024-03-13 deposited with the CCDC.	2024-09-23 downloaded from the CCDC.
;
_cell_angle_alpha 82.544(6)
_cell_angle_beta 81.102(6)
_cell_angle_gamma 67.567(9)
_cell_formula_units_Z 2
_cell_length_a 7.7328(7)
_cell_length_b 7.9098(7)
_cell_length_c 15.8738(9)
_cell_measurement_reflns_used 5183
_cell_measurement_temperature 293(2)
_cell_measurement_theta_max 25.0070
_cell_measurement_theta_min 3.3080
_cell_volume 883.98(14)
_computing_cell_refinement 'CrysAlisPro 1.171.42.90a (Rigaku OD, 2023)'
_computing_data_collection 'CrysAlisPro 1.171.42.90a (Rigaku OD, 2023)'
_computing_data_reduction 'CrysAlisPro 1.171.42.90a (Rigaku OD, 2023)'
_computing_molecular_graphics 'Olex2 1.5-ac5-024 (Dolomanov et al., 2009)'
_computing_publication_material 'Olex2 1.5-ac5-024 (Dolomanov et al., 2009)'
_computing_structure_refinement 'SHELXL 2017/1 (Sheldrick, 2015)'
_computing_structure_solution 'SHELXT  (Sheldrick, 2015)'
_diffrn_ambient_temperature 293(2)
_diffrn_detector 'Hybrid Pixel Array Detector'
_diffrn_detector_area_resol_mean 10.0000
_diffrn_detector_type HyPix3000
_diffrn_measured_fraction_theta_full 0.986
_diffrn_measured_fraction_theta_max 0.924
_diffrn_measurement_details
;
List of Runs (angles in degrees, time in seconds):

  # Type    Start    End  Width  t~exp~   \w     \q     \k     \f   Frames
#--------------------------------------------------------------------------
  1  \w    -44.00   1.00   0.50   10.40    --   -9.32 106.00 131.00   90
  2  \w     -9.00  16.00   0.50   10.40    --    9.60-106.00  31.00   50
  3  \w    -33.00  16.00   0.50   10.40    --   -9.32 -77.00 -60.00   98
  4  \w    -20.00  14.00   0.50   10.40    --    9.60  99.00 121.48   68
  5  \w    -35.00  -8.00   0.50   10.40    --    9.60 125.00-130.13   54
  6  \w     -4.00  74.00   0.50   10.40    --    9.60  38.00 150.00  156
  7  \w    -37.00   6.00   0.50   10.40    --    9.60 -77.00 -30.00   86
  8  \w    -14.00  28.00   0.50   10.40    --    9.60 -99.00  60.00   84
  9  \w    -20.00  13.00   0.50   10.40    --    9.60  98.00 -27.12   66
 10  \w    -40.00 -14.00   0.50   10.40    --    9.60 -77.00-120.00   52
 11  \w     -9.00  35.00   0.50   10.40    --    9.60 -77.00-120.00   88
 12  \w    -61.00  20.00   0.50   10.40    --    9.60 -19.00 150.00  162
 13  \w     15.00  54.00   0.50   10.40    --    9.60-125.00 120.00   78
 14  \w    -10.00  40.00   0.50   10.40    --    9.60 -99.00-150.00  100
 15  \w    -25.00   1.00   0.50   10.40    --    9.60 -38.00 -90.00   52
 16  \w    -45.00 -20.00   0.50   10.40    --    9.60 -38.00-120.00   50
;
_diffrn_measurement_device 'four-circle diffractometer'
_diffrn_measurement_device_type 'SuperNova, Single source at offset/far, HyPix3000'
_diffrn_measurement_method '\w scans'
_diffrn_orient_matrix_type 'CrysAlisPro convention (1999,Acta A55,543-557)'
_diffrn_orient_matrix_UB_11 -0.0763975000
_diffrn_orient_matrix_UB_12 0.0844281000
_diffrn_orient_matrix_UB_13 0.0063568000
_diffrn_orient_matrix_UB_21 0.0158349000
_diffrn_orient_matrix_UB_22 -0.0075062000
_diffrn_orient_matrix_UB_23 0.0434018000
_diffrn_orient_matrix_UB_31 0.0623838000
_diffrn_orient_matrix_UB_32 0.0477941000
_diffrn_orient_matrix_UB_33 -0.0115673000
_diffrn_radiation_monochromator mirror
_diffrn_radiation_probe x-ray
_diffrn_radiation_type 'Mo K\a'
_diffrn_radiation_wavelength 0.71073
_diffrn_reflns_av_R_equivalents 0.0355
_diffrn_reflns_av_unetI/netI 0.0476
_diffrn_reflns_Laue_measured_fraction_full 0.986
_diffrn_reflns_Laue_measured_fraction_max 0.924
_diffrn_reflns_limit_h_max 9
_diffrn_reflns_limit_h_min -9
_diffrn_reflns_limit_k_max 10
_diffrn_reflns_limit_k_min -9
_diffrn_reflns_limit_l_max 17
_diffrn_reflns_limit_l_min -19
_diffrn_reflns_number 10987
_diffrn_reflns_point_group_measured_fraction_full 0.986
_diffrn_reflns_point_group_measured_fraction_max 0.924
_diffrn_reflns_theta_full 25.242
_diffrn_reflns_theta_max 27.095
_diffrn_reflns_theta_min 3.174
_diffrn_source 'micro-focus sealed X-ray tube'
_diffrn_source_type 'SuperNova (Mo) X-ray Source'
_exptl_absorpt_coefficient_mu 0.507
_exptl_absorpt_correction_T_max 1.00000
_exptl_absorpt_correction_T_min 0.97599
_exptl_absorpt_correction_type multi-scan
_exptl_absorpt_process_details
;
CrysAlisPro 1.171.42.90a (Rigaku Oxford Diffraction, 2023)
Empirical absorption correction using spherical harmonics,
implemented in SCALE3 ABSPACK scaling algorithm.
;
_exptl_crystal_colour colourless
_exptl_crystal_colour_primary colourless
_exptl_crystal_density_diffrn 1.581
_exptl_crystal_description block
_exptl_crystal_F_000 428
_exptl_crystal_size_max 0.008
_exptl_crystal_size_mid 0.005
_exptl_crystal_size_min 0.004
_refine_diff_density_max 0.325
_refine_diff_density_min -0.269
_refine_diff_density_rms 0.051
_refine_ls_extinction_method none
_refine_ls_goodness_of_fit_ref 1.083
_refine_ls_hydrogen_treatment constr
_refine_ls_matrix_type full
_refine_ls_number_parameters 228
_refine_ls_number_reflns 3596
_refine_ls_number_restraints 0
_refine_ls_restrained_S_all 1.083
_refine_ls_R_factor_all 0.0780
_refine_ls_R_factor_gt 0.0482
_refine_ls_shift/su_max 0.000
_refine_ls_shift/su_mean 0.000
_refine_ls_structure_factor_coef Fsqd
_refine_ls_weighting_details 'w=1/[\s^2^(Fo^2^)+(0.0497P)^2^+0.1474P] where P=(Fo^2^+2Fc^2^)/3'
_refine_ls_weighting_scheme calc
_refine_ls_wR_factor_gt 0.1094
_refine_ls_wR_factor_ref 0.1258
_reflns_Friedel_coverage 0.000
_reflns_number_gt 2339
_reflns_number_total 3596
_reflns_threshold_expression 'I > 2\s(I)'
_cod_data_source_file d4dt02286f2.cif
_cod_data_source_block ex-jmso2a2_auto
_cod_depositor_comments 'Adding full bibliography for 7717095--7717097.cif.'
_cod_database_code 7717096
_shelx_shelxl_version_number 2017/1
_chemical_oxdiff_formula 'C H N O Cl F S'
_shelx_space_group_comment
;
The symmetry employed for this shelxl refinement is uniquely defined
by the following loop, which should always be used as a source of
symmetry information in preference to the above space-group names.
They are only intended as comments.
;
_olex2_refinement_description
;
1. Fixed Uiso
 At 1.2 times of:
  All C(H) groups, All C(H,H) groups
 At 1.5 times of:
  All C(H,H,H) groups
2.a Secondary CH2 refined with riding coordinates:
 C6(H6A,H6B)
2.b Aromatic/amide H refined with riding coordinates:
 C3(H3), C9(H9), C2(H2), C12(H12), C11(H11)
2.c Idealised Me refined as rotating group:
 C5(H5A,H5B,H5C), C4(H4A,H4B,H4C)
;
_olex2_submission_special_instructions 'No special instructions were received'
_oxdiff_exptl_absorpt_empirical_details
;
Empirical correction (ABSPACK) includes:
- Absorption correction using spherical harmonics
- Frame scaling
;
_oxdiff_exptl_absorpt_empirical_full_max 1.176
_oxdiff_exptl_absorpt_empirical_full_min 0.849

loop_
_space_group_symop_operation_xyz
'x, y, z'
'-x, -y, -z'

loop_
_atom_site_label
_atom_site_type_symbol
_atom_site_fract_x
_atom_site_fract_y
_atom_site_fract_z
_atom_site_U_iso_or_equiv
_atom_site_adp_type
_atom_site_occupancy
_atom_site_site_symmetry_order
_atom_site_calc_flag
_atom_site_refinement_flags_posn
_atom_site_refinement_flags_adp
_atom_site_refinement_flags_occupancy
_atom_site_disorder_assembly
_atom_site_disorder_group
S2 S 0.17092(11) 0.84124(10) 0.83515(5) 0.0508(2) Uani 1 1 d . . . . .
S1 S 0.63025(11) 0.49061(11) 0.70717(5) 0.0580(3) Uani 1 1 d . . . . .
Cl1 Cl 0.76410(13) 0.47097(11) 0.48524(5) 0.0691(3) Uani 1 1 d . . . . .
F1 F 0.7112(3) -0.1237(3) 0.44558(14) 0.0958(7) Uani 1 1 d . . . . .
F4 F -0.1661(3) 0.8304(3) 0.85122(14) 0.1047(8) Uani 1 1 d . . . . .
N1 N 0.6080(3) 0.3411(3) 0.87218(14) 0.0468(6) Uani 1 1 d . . . . .
O1 O 0.3156(3) 0.7714(3) 0.89052(14) 0.0785(7) Uani 1 1 d . . . . .
N2 N 0.4276(3) 0.2910(3) 0.79532(15) 0.0498(6) Uani 1 1 d . . . . .
O2 O 0.0876(3) 1.0356(3) 0.82425(15) 0.0802(7) Uani 1 1 d . . . . .
F2 F -0.0792(3) 0.8568(4) 0.96729(15) 0.1130(8) Uani 1 1 d . . . . .
F3 F 0.0363(4) 0.6012(3) 0.91381(17) 0.1183(9) Uani 1 1 d . . . . .
O3 O 0.2089(4) 0.7515(4) 0.75888(14) 0.0874(7) Uani 1 1 d . . . . .
C1 C 0.5534(4) 0.3695(4) 0.79378(17) 0.0446(7) Uani 1 1 d . . . . .
C8 C 0.7676(4) 0.2544(4) 0.52336(18) 0.0471(7) Uani 1 1 d . . . . .
C7 C 0.8038(4) 0.1924(4) 0.60697(18) 0.0498(7) Uani 1 1 d . . . . .
C3 C 0.5147(4) 0.2430(4) 0.92357(19) 0.0582(8) Uani 1 1 d . . . . .
H3 H 0.526813 0.204545 0.980997 0.070 Uiso 1 1 calc R U . . .
C9 C 0.7348(4) 0.1515(4) 0.4683(2) 0.0568(8) Uani 1 1 d . . . . .
H9 H 0.711707 0.195777 0.412314 0.068 Uiso 1 1 calc R U . . .
C2 C 0.4023(4) 0.2124(4) 0.87569(19) 0.0573(8) Uani 1 1 d . . . . .
H2 H 0.321875 0.149253 0.893985 0.069 Uiso 1 1 calc R U . . .
C10 C 0.7378(4) -0.0182(5) 0.4999(2) 0.0651(9) Uani 1 1 d . . . . .
C6 C 0.8435(4) 0.3048(5) 0.66451(19) 0.0629(9) Uani 1 1 d . . . . .
H6A H 0.931045 0.357894 0.633143 0.075 Uiso 1 1 calc R U . . .
H6B H 0.903751 0.225271 0.711922 0.075 Uiso 1 1 calc R U . . .
C5 C 0.7390(5) 0.4089(5) 0.8996(2) 0.0661(9) Uani 1 1 d . . . . .
H5A H 0.865773 0.331054 0.881441 0.099 Uiso 1 1 calc R U . . .
H5B H 0.721169 0.408815 0.960843 0.099 Uiso 1 1 calc R U . . .
H5C H 0.716474 0.531633 0.874724 0.099 Uiso 1 1 calc R U . . .
C12 C 0.8034(5) 0.0192(5) 0.6342(2) 0.0691(10) Uani 1 1 d . . . . .
H12 H 0.826775 -0.027287 0.689953 0.083 Uiso 1 1 calc R U . . .
C13 C -0.0193(5) 0.7794(5) 0.8945(2) 0.0674(9) Uani 1 1 d . . . . .
C11 C 0.7695(5) -0.0863(5) 0.5811(3) 0.0756(10) Uani 1 1 d . . . . .
H11 H 0.768469 -0.202033 0.600658 0.091 Uiso 1 1 calc R U . . .
C4 C 0.3233(5) 0.2990(5) 0.7242(2) 0.0734(10) Uani 1 1 d . . . . .
H4A H 0.259277 0.424727 0.704777 0.110 Uiso 1 1 calc R U . . .
H4B H 0.232767 0.242225 0.743286 0.110 Uiso 1 1 calc R U . . .
H4C H 0.409428 0.235217 0.678181 0.110 Uiso 1 1 calc R U . . .

loop_
_atom_site_aniso_label
_atom_site_aniso_U_11
_atom_site_aniso_U_22
_atom_site_aniso_U_33
_atom_site_aniso_U_23
_atom_site_aniso_U_13
_atom_site_aniso_U_12
S2 0.0552(5) 0.0496(5) 0.0472(5) -0.0001(3) -0.0071(4) -0.0196(4)
S1 0.0669(5) 0.0601(5) 0.0494(5) 0.0025(4) -0.0016(4) -0.0301(4)
Cl1 0.0967(7) 0.0603(5) 0.0595(5) 0.0112(4) -0.0145(5) -0.0422(5)
F1 0.1040(17) 0.0759(14) 0.1223(18) -0.0326(13) -0.0092(14) -0.0431(13)
F4 0.0752(15) 0.143(2) 0.1072(17) 0.0229(15) -0.0323(13) -0.0543(15)
N1 0.0523(14) 0.0460(13) 0.0430(14) -0.0069(11) -0.0090(11) -0.0166(12)
O1 0.0614(14) 0.1007(18) 0.0739(16) 0.0118(14) -0.0245(12) -0.0299(14)
N2 0.0555(15) 0.0570(15) 0.0452(14) -0.0031(12) -0.0077(11) -0.0296(13)
O2 0.0908(17) 0.0462(13) 0.0988(18) 0.0104(12) -0.0105(14) -0.0252(13)
F2 0.0979(16) 0.171(2) 0.0676(15) -0.0147(15) 0.0186(13) -0.0559(17)
F3 0.131(2) 0.0897(17) 0.154(2) 0.0452(16) -0.0390(17) -0.0707(16)
O3 0.0973(18) 0.1018(19) 0.0580(15) -0.0292(14) 0.0023(13) -0.0281(16)
C1 0.0516(17) 0.0495(17) 0.0346(16) -0.0046(12) -0.0067(13) -0.0196(15)
C8 0.0461(16) 0.0460(16) 0.0492(18) 0.0009(14) -0.0035(13) -0.0191(14)
C7 0.0392(15) 0.0567(19) 0.0466(18) 0.0047(15) -0.0003(13) -0.0145(14)
C3 0.072(2) 0.0578(19) 0.0409(17) 0.0039(15) -0.0064(16) -0.0219(17)
C9 0.0558(19) 0.059(2) 0.057(2) 0.0001(16) -0.0088(15) -0.0235(17)
C2 0.066(2) 0.0577(19) 0.0510(19) 0.0030(15) -0.0010(16) -0.0302(17)
C10 0.057(2) 0.055(2) 0.083(3) -0.0147(19) 0.0009(18) -0.0217(17)
C6 0.0489(18) 0.090(2) 0.0486(19) 0.0012(17) -0.0053(14) -0.0263(18)
C5 0.070(2) 0.080(2) 0.061(2) -0.0149(18) -0.0210(17) -0.033(2)
C12 0.064(2) 0.068(2) 0.061(2) 0.0189(19) -0.0032(17) -0.0169(19)
C13 0.068(2) 0.071(2) 0.067(2) 0.0113(19) -0.0224(19) -0.030(2)
C11 0.074(2) 0.047(2) 0.098(3) 0.005(2) 0.002(2) -0.0216(19)
C4 0.082(2) 0.104(3) 0.058(2) -0.0009(19) -0.0264(18) -0.055(2)

loop_
_atom_type_symbol
_atom_type_description
_atom_type_scat_dispersion_real
_atom_type_scat_dispersion_imag
_atom_type_scat_source
C C 0.0033 0.0016 'International Tables Vol C Tables 4.2.6.8 and 6.1.1.4'
H H 0.0000 0.0000 'International Tables Vol C Tables 4.2.6.8 and 6.1.1.4'
Cl Cl 0.1484 0.1585 'International Tables Vol C Tables 4.2.6.8 and 6.1.1.4'
F F 0.0171 0.0103 'International Tables Vol C Tables 4.2.6.8 and 6.1.1.4'
N N 0.0061 0.0033 'International Tables Vol C Tables 4.2.6.8 and 6.1.1.4'
O O 0.0106 0.0060 'International Tables Vol C Tables 4.2.6.8 and 6.1.1.4'
S S 0.1246 0.1234 'International Tables Vol C Tables 4.2.6.8 and 6.1.1.4'

loop_
_geom_angle_atom_site_label_1
_geom_angle_atom_site_label_2
_geom_angle_atom_site_label_3
_geom_angle
_geom_angle_site_symmetry_1
_geom_angle_site_symmetry_3
_geom_angle_publ_flag
O1 S2 C13 103.52(14) . . ?
O2 S2 O1 115.10(15) . . ?
O2 S2 C13 102.70(16) . . ?
O3 S2 O1 115.54(16) . . ?
O3 S2 O2 114.55(15) . . ?
O3 S2 C13 102.90(17) . . ?
C1 S1 C6 99.69(13) . . ?
C1 N1 C3 108.7(2) . . ?
C1 N1 C5 126.0(2) . . ?
C3 N1 C5 125.2(2) . . ?
C1 N2 C2 108.8(2) . . ?
C1 N2 C4 125.7(2) . . ?
C2 N2 C4 125.3(2) . . ?
N1 C1 S1 125.6(2) . . ?
N2 C1 S1 126.6(2) . . ?
N2 C1 N1 107.7(2) . . ?
C7 C8 Cl1 118.9(2) . . ?
C9 C8 Cl1 117.9(2) . . ?
C9 C8 C7 123.2(3) . . ?
C8 C7 C6 122.1(3) . . ?
C12 C7 C8 116.4(3) . . ?
C12 C7 C6 121.5(3) . . ?
C2 C3 N1 107.2(3) . . ?
C10 C9 C8 116.8(3) . . ?
C3 C2 N2 107.6(3) . . ?
F1 C10 C9 117.5(3) . . ?
C11 C10 F1 119.3(3) . . ?
C11 C10 C9 123.2(3) . . ?
C7 C6 S1 113.2(2) . . ?
C11 C12 C7 121.8(3) . . ?
F4 C13 S2 111.9(2) . . ?
F2 C13 S2 111.8(2) . . ?
F2 C13 F4 107.0(3) . . ?
F2 C13 F3 106.5(3) . . ?
F3 C13 S2 111.1(3) . . ?
F3 C13 F4 108.4(3) . . ?
C10 C11 C12 118.6(3) . . ?

loop_
_geom_bond_atom_site_label_1
_geom_bond_atom_site_label_2
_geom_bond_distance
_geom_bond_site_symmetry_2
_geom_bond_publ_flag
S2 O1 1.427(2) . ?
S2 O2 1.421(2) . ?
S2 O3 1.418(2) . ?
S2 C13 1.815(3) . ?
S1 C1 1.733(3) . ?
S1 C6 1.844(3) . ?
Cl1 C8 1.733(3) . ?
F1 C10 1.362(4) . ?
F4 C13 1.321(3) . ?
N1 C1 1.340(3) . ?
N1 C3 1.367(3) . ?
N1 C5 1.455(3) . ?
N2 C1 1.335(3) . ?
N2 C2 1.364(3) . ?
N2 C4 1.467(3) . ?
F2 C13 1.313(4) . ?
F3 C13 1.316(4) . ?
C8 C7 1.386(4) . ?
C8 C9 1.379(4) . ?
C7 C6 1.492(4) . ?
C7 C12 1.383(4) . ?
C3 C2 1.343(4) . ?
C9 C10 1.364(4) . ?
C10 C11 1.352(5) . ?
C12 C11 1.376(5) . ?
